data_4115608
loop_
_publ_author_name
'Wei-Ping Deng'
'Shu-Li You'
'Xue-Long Hou'
'Li-Xin Dai'
'Yi-Hua Yu'
'Wei Xia'
'Jie Sun'

_publ_section_title
;
 Importance of Planar Chirality in Chiral Catalysts with Three Chiral
 Elements: The Role of Planar Chirality in 2'-Substituted
 1,1'-P,N-Ferrocene Ligands on the Enantioselectivity in Pd-Catalyzed
 Allylic Substitution
;
_journal_name_full 'Journal of the American Chemical Society'
_journal_page_first 6508
_journal_page_last 6519
_journal_paper_doi 10.1021/ja002657q
_journal_volume 123
_journal_year 2001
_chemical_formula_sum 'C44 H43 F6 Fe N O P Pd Sb'
_space_group_IT_number 4
_symmetry_cell_setting monoclinic
_symmetry_Int_Tables_number 4
_symmetry_space_group_name_Hall 'P 2yb'
_symmetry_space_group_name_H-M 'P 1 21 1'
_audit_creation_date 'Wed Jun  8 10:51:33 2000'
_audit_creation_method 'from TEXRAY.INF file'
_cell_angle_alpha 90
_cell_angle_beta 101.86(1)
_cell_angle_gamma 90
_cell_formula_units_Z 2.00
_cell_length_a 10.296(1)
_cell_length_b 20.146(2)
_cell_length_c 10.392(1)
_cell_measurement_reflns_used 22
_cell_measurement_temperature 20.0
_cell_measurement_theta_max 21.62
_cell_measurement_theta_min 18.59
_cell_volume 2109.5(4)
_computing_cell_refinement 'MSC/AFC Diffractometer Control'
_computing_data_collection 'MSC/AFC Diffractometer Control'
_computing_data_reduction 'teXsan: PROCESS (MSC)'
_computing_publication_material 'teXsan: FINISH (MSC)'
_computing_structure_refinement 'teXsan: LS (MSC)'
_computing_structure_solution SHELXS86
_diffrn_ambient_temperature 20.0
_diffrn_measurement_device AFC7R
_diffrn_measurement_method 'omega/2-theta scans'
_diffrn_orient_matrix_UB_11 0.09761
_diffrn_orient_matrix_UB_12 -0.00777
_diffrn_orient_matrix_UB_13 0.01124
_diffrn_orient_matrix_UB_21 0.00826
_diffrn_orient_matrix_UB_22 -0.00235
_diffrn_orient_matrix_UB_23 0.09747
_diffrn_orient_matrix_UB_31 -0.01593
_diffrn_orient_matrix_UB_32 -0.04897
_diffrn_orient_matrix_UB_33 -0.00652
_diffrn_radiation_monochromator graphite
_diffrn_radiation_source 'X-ray tube'
_diffrn_radiation_type MoKalpha
_diffrn_radiation_wavelength 0.7107
_diffrn_reflns_av_R_equivalents 1.67
_diffrn_reflns_limit_h_max 12
_diffrn_reflns_limit_h_min 0
_diffrn_reflns_limit_k_max 19
_diffrn_reflns_limit_k_min 0
_diffrn_reflns_limit_l_max 2
_diffrn_reflns_limit_l_min -9
_diffrn_reflns_number 5003
_diffrn_reflns_theta_max 27.4889
_diffrn_standards_decay_% -0.38
_diffrn_standards_interval_count 200
_diffrn_standards_number 3
_exptl_absorpt_coefficient_mu_cm 14.946
_exptl_absorpt_correction_T_max 1.000
_exptl_absorpt_correction_T_min 0.788
_exptl_absorpt_correction_type empirical
_exptl_absorpt_process_details psi-scan
_exptl_crystal_colour red
_exptl_crystal_density_diffrn 1.623
_exptl_crystal_description prismatic
_exptl_crystal_F_000 1028.00
_exptl_crystal_size_max 0.300
_exptl_crystal_size_min 0.200
_refine_diff_density_max -0.47570
_refine_diff_density_min 0.45160
_refine_ls_extinction_coef 0.72141
_refine_ls_extinction_method Zachariasen_type_2_gaussian_isotropic
_refine_ls_goodness_of_fit_obs 1.260
_refine_ls_matrix_type full
_refine_ls_number_parameters 505
_refine_ls_number_reflns 4181
_refine_ls_number_restraints 0
_refine_ls_R_factor_obs 0.0320
_refine_ls_shift/esd_max 0.0490
_refine_ls_structure_factor_coef F
_refine_ls_weighting_scheme sigma
_refine_ls_wR_factor_obs 0.0370
_cod_data_source_file ja002657q_1.cif
_cod_data_source_block master_file_afc7*.xtl
_cod_original_cell_volume 2109.4(4)
_cod_original_sg_symbol_H-M 'P 21'
_cod_original_formula_sum 'C44 H43 N O P F6 Sb Pd Fe'
_cod_database_code 4115608

loop_
_symmetry_equiv_pos_as_xyz
'   +x,   +y,   +z'
'   -x,1/2+y,   -z'

loop_
_atom_site_aniso_label
_atom_site_aniso_U_11
_atom_site_aniso_U_22
_atom_site_aniso_U_33
_atom_site_aniso_U_12
_atom_site_aniso_U_13
_atom_site_aniso_U_23
Sb 0.0502(3) 0.0871(4) 0.0459(2) -0.0125(3) 0.0054(2) 0.0009(3)
Pd 0.0373(2) 0.0422(2) 0.0338(2) 0.0001(2) 0.0016(2) -0.0025(2)
Fe 0.0484(5) 0.0425(5) 0.0399(4) -0.0016(4) 0.0120(4) 0.0035(3)
P 0.0396(8) 0.0395(8) 0.0430(8) 0.0017(6) 0.0002(6) 0.0013(7)
F1 0.157(7) 0.32(1) 0.146(7) -0.067(8) 0.097(6) -0.103(8)
F2 0.25(1) 0.207(9) 0.131(6) -0.042(8) 0.087(7) -0.084(7)
F3 0.25(1) 0.132(7) 0.29(1) 0.031(7) 0.17(1) 0.087(8)
F4 0.25(1) 0.19(1) 0.22(1) 0.018(8) 0.086(8) 0.126(9)
F5 0.072(4) 0.50(2) 0.174(7) -0.099(9) -0.040(4) 0.11(1)
F6 0.071(4) 0.47(2) 0.097(5) -0.023(8) 0.009(3) 0.049(9)
O 0.064(3) 0.066(3) 0.053(3) -0.022(3) 0.007(2) -0.019(2)
N 0.038(3) 0.050(3) 0.039(3) -0.007(2) 0.004(2) 0.002(2)
C1 0.068(5) 0.082(6) 0.073(5) -0.016(4) -0.002(4) -0.021(4)
C2 0.039(3) 0.064(5) 0.051(4) -0.017(3) 0.000(3) -0.003(3)
C3 0.055(3) 0.045(3) 0.032(3) -0.010(3) 0.003(2) 0.001(3)
C4 0.057(4) 0.040(3) 0.038(3) -0.010(3) 0.015(2) -0.001(3)
C5 0.055(4) 0.038(3) 0.044(3) 0.000(3) 0.015(3) 0.003(3)
C6 0.061(4) 0.038(3) 0.057(4) 0.003(3) 0.016(3) 0.005(3)
C7 0.070(4) 0.052(4) 0.051(4) 0.002(4) 0.026(3) -0.010(3)
C8 0.063(4) 0.048(4) 0.045(3) -0.002(3) 0.018(3) -0.004(3)
C9 0.085(6) 0.072(5) 0.041(4) 0.012(4) 0.015(4) 0.014(4)
C10 0.089(6) 0.049(4) 0.067(5) 0.002(4) 0.035(4) 0.015(4)
C11 0.059(4) 0.039(4) 0.066(4) -0.004(3) 0.013(3) 0.001(3)
C12 0.055(4) 0.046(4) 0.042(3) 0.004(3) 0.008(3) 0.010(3)
C13 0.062(4) 0.054(4) 0.044(3) 0.000(3) 0.006(3) 0.005(3)
C14 0.041(4) 0.081(6) 0.076(5) -0.015(4) -0.011(3) 0.002(4)
C15 0.050(4) 0.091(6) 0.106(7) -0.003(4) -0.007(4) 0.023(6)
C16 0.049(5) 0.112(8) 0.109(7) 0.013(5) 0.003(4) -0.033(6)
C17 0.095(6) 0.076(6) 0.056(4) -0.021(5) 0.030(4) -0.020(4)
C18 0.041(3) 0.039(3) 0.061(4) 0.003(3) -0.001(3) 0.002(3)
C19 0.071(5) 0.054(4) 0.079(5) 0.015(4) -0.001(4) 0.000(4)
C20 0.053(5) 0.070(6) 0.118(8) 0.022(4) 0.021(5) -0.006(5)
C21 0.055(5) 0.046(4) 0.109(7) 0.013(4) -0.013(5) -0.003(4)
C22 0.078(6) 0.064(5) 0.078(6) 0.005(5) -0.018(5) 0.022(4)
C23 0.055(4) 0.052(4) 0.076(5) -0.002(3) 0.000(4) 0.013(4)
C24 0.044(3) 0.041(3) 0.052(4) -0.005(3) 0.001(3) -0.003(3)
C25 0.061(4) 0.051(4) 0.058(4) 0.001(3) -0.006(3) 0.001(3)
C26 0.064(5) 0.050(4) 0.084(6) -0.011(4) -0.004(4) -0.015(4)
C27 0.078(6) 0.078(6) 0.095(7) -0.008(5) -0.038(5) -0.016(5)
C28 0.067(5) 0.064(5) 0.107(7) 0.001(4) -0.036(5) 0.007(5)
C29 0.056(4) 0.047(4) 0.071(5) 0.001(3) -0.004(3) 0.001(3)
C30 0.072(6) 0.095(7) 0.085(6) 0.016(5) 0.015(5) -0.030(5)
C31 0.091(8) 0.123(10) 0.104(8) 0.037(7) 0.013(6) -0.039(7)
C32 0.130(10) 0.093(8) 0.090(7) 0.033(7) 0.013(7) -0.040(6)
C33 0.124(8) 0.067(5) 0.061(5) -0.008(6) 0.016(5) -0.019(4)
C34 0.090(6) 0.050(4) 0.049(4) -0.005(4) 0.013(4) -0.011(3)
C35 0.077(5) 0.059(4) 0.040(3) 0.017(4) -0.001(3) -0.009(3)
C36 0.050(4) 0.052(3) 0.035(3) 0.006(3) 0.000(3) -0.007(3)
C37 0.057(4) 0.054(4) 0.035(3) 0.003(3) 0.005(3) 0.002(3)
C38 0.043(3) 0.053(4) 0.038(3) 0.004(3) 0.007(2) 0.004(3)
C39 0.053(4) 0.046(4) 0.044(3) 0.006(3) 0.013(3) 0.011(3)
C40 0.046(4) 0.052(4) 0.064(4) 0.010(3) 0.021(3) 0.002(3)
C41 0.085(6) 0.050(4) 0.080(5) 0.010(4) 0.031(5) -0.001(4)
C42 0.066(5) 0.055(5) 0.107(7) -0.018(4) 0.027(5) -0.019(4)
C43 0.073(6) 0.075(6) 0.094(6) -0.013(5) 0.032(5) -0.004(5)
C44 0.068(5) 0.066(5) 0.068(5) 0.000(4) 0.032(4) -0.004(4)

loop_
_atom_site_label
_atom_site_fract_x
_atom_site_fract_y
_atom_site_fract_z
_atom_site_U_iso_or_equiv
_atom_site_thermal_displace_type
Sb -0.40956(5) -0.0553 0.00707(4) 0.0617 Uij
Pd -0.07831(4) -0.46279(4) -0.31034(4) 0.0386 Uij
Fe 0.14601(9) -0.47895(5) -0.58771(8) 0.0432 Uij
P 0.0043(2) -0.37047(9) -0.4053(2) 0.0419 Uij
F1 -0.3882(9) -0.0977(6) -0.1442(9) 0.1984 Uij
F2 -0.440(1) -0.0140(5) 0.1532(8) 0.1891 Uij
F3 -0.421(1) -0.1322(5) 0.092(1) 0.2072 Uij
F4 -0.405(1) 0.0194(5) -0.087(1) 0.2148 Uij
F5 -0.2361(7) -0.0471(8) 0.0641(9) 0.2589 Uij
F6 -0.5892(6) -0.0613(8) -0.0526(7) 0.2123 Uij
O -0.1751(5) -0.5974(3) -0.6351(5) 0.0617 Uij
N -0.1575(5) -0.5194(3) -0.4803(5) 0.0428 Uij
C1 -0.3118(9) -0.5858(5) -0.6239(9) 0.0767 Uij
C2 -0.3046(6) -0.5368(4) -0.5106(7) 0.0528 Uij
C3 -0.0984(6) -0.5562(4) -0.5503(5) 0.0447 Uij
C4 0.0432(6) -0.5585(3) -0.5466(5) 0.0440 Uij
C5 0.1458(6) -0.5421(3) -0.4358(6) 0.0451 Uij
C6 0.2692(7) -0.5464(3) -0.4752(7) 0.0515 Uij
C7 0.2469(7) -0.5646(4) -0.6084(7) 0.0557 Uij
C8 0.1067(7) -0.5735(3) -0.6559(6) 0.0512 Uij
C9 0.1038(9) -0.4211(4) -0.7510(7) 0.0657 Uij
C10 0.2301(9) -0.4048(4) -0.6779(8) 0.0655 Uij
C11 0.2142(7) -0.3845(3) -0.5522(7) 0.0546 Uij
C12 0.0772(7) -0.3890(3) -0.5467(6) 0.0480 Uij
C13 0.0080(7) -0.4118(4) -0.6723(6) 0.0541 Uij
C14 -0.3945(7) -0.4785(4) -0.5387(8) 0.0695 Uij
C15 -0.3624(8) -0.4322(5) -0.640(1) 0.0857 Uij
C16 -0.4102(8) -0.4413(5) -0.415(1) 0.0917 Uij
C17 0.0444(9) -0.5955(4) -0.7927(8) 0.0736 Uij
C18 -0.1183(6) -0.3057(3) -0.4589(7) 0.0486 Uij
C19 -0.1936(8) -0.2851(4) -0.3705(9) 0.0701 Uij
C20 -0.2957(8) -0.2388(5) -0.409(1) 0.0799 Uij
C21 -0.3226(8) -0.2142(4) -0.533(1) 0.0744 Uij
C22 -0.2439(9) -0.2317(4) -0.6197(9) 0.0783 Uij
C23 -0.1438(7) -0.2776(4) -0.5839(8) 0.0627 Uij
C24 0.1400(6) -0.3293(3) -0.2947(6) 0.0469 Uij
C25 0.1474(7) -0.2620(4) -0.2786(7) 0.0593 Uij
C26 0.2549(8) -0.2338(4) -0.1909(9) 0.0691 Uij
C27 0.3532(9) -0.2726(5) -0.122(1) 0.0914 Uij
C28 0.3482(9) -0.3394(5) -0.139(1) 0.0868 Uij
C29 0.2427(7) -0.3694(4) -0.2264(8) 0.0607 Uij
C30 -0.2099(9) -0.3600(5) -0.0542(9) 0.0842 Uij
C31 -0.246(1) -0.2979(7) -0.013(1) 0.1066 Uij
C32 -0.152(1) -0.2494(6) 0.024(1) 0.1056 Uij
C33 -0.025(1) -0.2616(5) 0.0182(9) 0.0845 Uij
C34 0.0108(9) -0.3225(4) -0.0206(7) 0.0630 Uij
C35 -0.0780(8) -0.3728(4) -0.0588(6) 0.0606 Uij
C36 -0.0351(6) -0.4365(3) -0.1054(6) 0.0468 Uij
C37 -0.1148(7) -0.4949(3) -0.1211(6) 0.0494 Uij
C38 -0.0725(6) -0.5514(4) -0.1741(6) 0.0450 Uij
C39 -0.1504(7) -0.6117(3) -0.2154(6) 0.0472 Uij
C40 -0.1032(7) -0.6576(4) -0.2945(7) 0.0525 Uij
C41 -0.1776(9) -0.7119(4) -0.3460(9) 0.0692 Uij
C42 -0.2984(8) -0.7233(4) -0.309(1) 0.0747 Uij
C43 -0.3444(9) -0.6798(5) -0.2253(9) 0.0783 Uij
C44 -0.2721(8) -0.6247(4) -0.1802(8) 0.0646 Uij
H1 -0.3610 -0.5690 -0.7035 0.0798 Uij
H2 -0.3522 -0.6278 -0.6057 0.1046 Uij
H3 -0.3180 -0.5638 -0.4332 0.0798 Uij
H4 0.1195 -0.5288 -0.3563 0.0798 Uij
H5 0.3650 -0.5362 -0.4079 0.0798 Uij
H6 0.3041 -0.5605 -0.6666 0.0798 Uij
H7 0.0786 -0.4405 -0.8390 0.0798 Uij
H8 0.3288 -0.4108 -0.7075 0.0798 Uij
H9 0.2795 -0.3694 -0.4841 0.0798 Uij
H10 -0.0848 -0.4213 -0.6980 0.0798 Uij
H11 -0.4940 -0.4935 -0.5742 0.0798 Uij
H12 -0.3849 -0.4545 -0.7250 0.1026 Uij
H13 -0.2703 -0.4242 -0.6212 0.0798 Uij
H14 -0.4118 -0.3942 -0.6415 0.0798 Uij
H15 -0.3269 -0.4258 -0.3712 0.1060 Uij
H16 -0.4722 -0.4081 -0.4365 0.0798 Uij
H17 -0.4416 -0.4733 -0.3566 0.0798 Uij
H18 -0.0438 -0.5801 -0.8161 0.0798 Uij
H19 0.0414 -0.6442 -0.7961 0.0798 Uij
H20 0.0948 -0.5810 -0.8529 0.0873 Uij
H21 -0.1785 -0.3046 -0.2840 0.1011 Uij
H22 -0.3466 -0.2261 -0.3483 0.0798 Uij
H23 -0.3953 -0.1866 -0.5602 0.0877 Uij
H24 -0.2579 -0.2137 -0.7050 0.0798 Uij
H25 -0.0914 -0.2919 -0.6451 0.0755 Uij
H26 0.0791 -0.2357 -0.3252 0.0798 Uij
H27 0.2600 -0.1885 -0.1788 0.0798 Uij
H28 0.4260 -0.2549 -0.0632 0.0873 Uij
H29 0.4170 -0.3678 -0.0910 0.0798 Uij
H30 0.2409 -0.4177 -0.2394 0.0798 Uij
H31 -0.2780 -0.3966 -0.0555 0.0798 Uij
H32 -0.3359 -0.2914 -0.0087 0.1228 Uij
H33 -0.1782 -0.2090 0.0516 0.1229 Uij
H34 0.0403 -0.2299 0.0437 0.0782 Uij
H35 0.1015 -0.3319 -0.0218 0.0754 Uij
H36 0.0546 -0.4451 -0.0820 0.0798 Uij
H37 -0.2107 -0.4936 -0.1123 0.0798 Uij
H38 0.0273 -0.5587 -0.1640 0.0798 Uij
H39 -0.0133 -0.6528 -0.3111 0.0798 Uij
H40 -0.1385 -0.7447 -0.3904 0.0798 Uij
H41 -0.3494 -0.7630 -0.3398 0.0861 Uij
H42 -0.4275 -0.6888 -0.2014 0.0933 Uij
H43 -0.3032 -0.5969 -0.1218 0.0787 Uij

loop_
_atom_type_symbol
_atom_type_oxidation_number
_atom_type_number_in_cell
_atom_type_scat_dispersion_real
_atom_type_scat_dispersion_imag
_atom_type_scat_source
C 0 88 0.003 0.002 'International Tables'
H 0 86 0.000 0.000 'International Tables'
O 0 2 0.011 0.006 'International Tables'
N 0 2 0.006 0.003 'International Tables'
P 0 2 0.102 0.094 'International Tables'
Fe 0 2 0.346 0.844 'International Tables'
Pd 0 2 -0.999 1.007 'International Tables'
F 0 12 0.017 0.010 'International Tables'
Sb 0 2 -0.587 1.546 'International Tables'

loop_
_geom_angle_atom_site_label_1
_geom_angle_atom_site_label_2
_geom_angle_atom_site_label_3
_geom_angle
_geom_angle_publ_flag
F(1) Sb F(2) 176.9(4) yes
F(1) Sb F(3) 92.9(5) yes
F(1) Sb F(4) 84.3(6) yes
F(1) Sb F(5) 92.3(5) yes
F(1) Sb F(6) 88.3(4) yes
F(2) Sb F(3) 86.8(5) yes
F(2) Sb F(4) 95.8(5) yes
F(2) Sb F(5) 90.8(5) yes
F(2) Sb F(6) 88.6(5) yes
F(3) Sb F(4) 176.2(6) yes
F(3) Sb F(5) 94.5(6) yes
F(3) Sb F(6) 87.0(6) yes
F(4) Sb F(5) 88.2(6) yes
F(4) Sb F(6) 90.4(5) yes
F(5) Sb F(6) 178.4(8) yes
P Pd N 100.7(1) yes
P Pd C(36) 101.7(2) yes
P Pd C(37) 139.6(2) yes
P Pd C(38) 156.9(2) yes
N Pd C(36) 157.4(2) yes
N Pd C(37) 119.0(2) yes
N Pd C(38) 93.0(2) yes
C(36) Pd C(37) 38.4(2) yes
C(36) Pd C(38) 66.6(2) yes
C(37) Pd C(38) 35.9(2) yes
C(4) Fe C(5) 41.5(2) yes
C(4) Fe C(6) 69.1(3) yes
C(4) Fe C(7) 69.6(3) yes
C(4) Fe C(8) 42.0(2) yes
C(4) Fe C(9) 127.0(3) yes
C(4) Fe C(10) 165.4(3) yes
C(4) Fe C(11) 151.9(3) yes
C(4) Fe C(12) 116.5(3) yes
C(4) Fe C(13) 105.7(3) yes
C(5) Fe C(6) 40.6(3) yes
C(5) Fe C(7) 68.6(3) yes
C(5) Fe C(8) 69.7(3) yes
C(5) Fe C(9) 167.5(3) yes
C(5) Fe C(10) 151.9(3) yes
C(5) Fe C(11) 120.1(3) yes
C(5) Fe C(12) 110.0(3) yes
C(5) Fe C(13) 130.1(3) yes
C(6) Fe C(7) 40.1(3) yes
C(6) Fe C(8) 68.6(3) yes
C(6) Fe C(9) 149.0(3) yes
C(6) Fe C(10) 118.3(3) yes
C(6) Fe C(11) 111.5(3) yes
C(6) Fe C(12) 132.5(3) yes
C(6) Fe C(13) 170.1(3) yes
C(7) Fe C(8) 41.2(3) yes
C(7) Fe C(9) 114.9(3) yes
C(7) Fe C(10) 107.2(3) yes
C(7) Fe C(11) 130.0(3) yes
C(7) Fe C(12) 169.7(3) yes
C(7) Fe C(13) 147.4(3) yes
C(8) Fe C(9) 104.6(3) yes
C(8) Fe C(10) 126.4(3) yes
C(8) Fe C(11) 166.1(3) yes
C(8) Fe C(12) 148.8(3) yes
C(8) Fe C(13) 113.6(3) yes
C(9) Fe C(10) 40.3(3) yes
C(9) Fe C(11) 67.8(3) yes
C(9) Fe C(12) 68.8(3) yes
C(9) Fe C(13) 40.9(3) yes
C(10) Fe C(11) 40.4(3) yes
C(10) Fe C(12) 69.0(3) yes
C(10) Fe C(13) 68.9(3) yes
C(11) Fe C(12) 41.1(3) yes
C(11) Fe C(13) 68.9(3) yes
C(12) Fe C(13) 41.3(3) yes
Pd P C(12) 115.0(2) yes
Pd P C(18) 114.1(2) yes
Pd P C(24) 113.2(2) yes
C(12) P C(18) 106.0(3) yes
C(12) P C(24) 102.3(3) yes
C(18) P C(24) 105.1(3) yes
C(1) O C(3) 107.2(6) yes
Pd N C(2) 119.5(4) yes
Pd N C(3) 129.8(4) yes
C(2) N C(3) 108.6(5) yes
O C(1) C(2) 105.8(6) yes
N C(2) C(1) 101.3(6) yes
N C(2) C(14) 114.2(6) yes
C(1) C(2) C(14) 115.5(6) yes
O C(3) N 116.6(6) yes
O C(3) C(4) 116.7(6) yes
N C(3) C(4) 126.7(6) yes
Fe C(4) C(3) 122.5(5) yes
Fe C(4) C(5) 69.7(3) yes
Fe C(4) C(8) 70.0(4) yes
C(3) C(4) C(5) 125.9(5) yes
C(3) C(4) C(8) 126.6(6) yes
C(5) C(4) C(8) 107.4(5) yes
Fe C(5) C(4) 68.8(3) yes
Fe C(5) C(6) 70.6(4) yes
C(4) C(5) C(6) 108.2(5) yes
Fe C(6) C(5) 68.8(4) yes
Fe C(6) C(7) 69.8(4) yes
C(5) C(6) C(7) 109.0(6) yes
Fe C(7) C(6) 70.2(4) yes
Fe C(7) C(8) 69.2(4) yes
C(6) C(7) C(8) 108.7(6) yes
Fe C(8) C(4) 68.0(4) yes
Fe C(8) C(7) 69.6(4) yes
Fe C(8) C(17) 128.3(5) yes
C(4) C(8) C(7) 106.7(5) yes
C(4) C(8) C(17) 128.9(7) yes
C(7) C(8) C(17) 124.4(6) yes
Fe C(9) C(10) 70.6(4) yes
Fe C(9) C(13) 69.4(4) yes
C(10) C(9) C(13) 109.5(7) yes
Fe C(10) C(9) 69.2(4) yes
Fe C(10) C(11) 69.3(4) yes
C(9) C(10) C(11) 107.3(7) yes
Fe C(11) C(10) 70.3(4) yes
Fe C(11) C(12) 69.0(4) yes
C(10) C(11) C(12) 108.9(6) yes
Fe C(12) P 125.0(3) yes
Fe C(12) C(11) 69.9(4) yes
Fe C(12) C(13) 69.5(4) yes
P C(12) C(11) 126.5(5) yes
P C(12) C(13) 126.3(5) yes
C(11) C(12) C(13) 107.2(6) yes
Fe C(13) C(9) 69.7(4) yes
Fe C(13) C(12) 69.2(4) yes
C(9) C(13) C(12) 107.1(7) yes
C(2) C(14) C(15) 114.4(7) yes
C(2) C(14) C(16) 113.0(7) yes
C(15) C(14) C(16) 111.5(8) yes
P C(18) C(19) 117.4(6) yes
P C(18) C(23) 124.2(6) yes
C(19) C(18) C(23) 118.3(7) yes
C(18) C(19) C(20) 120.0(8) yes
C(19) C(20) C(21) 120.8(9) yes
C(20) C(21) C(22) 119.8(7) yes
C(21) C(22) C(23) 120.2(8) yes
C(18) C(23) C(22) 120.8(8) yes
P C(24) C(25) 123.2(5) yes
P C(24) C(29) 117.4(5) yes
C(25) C(24) C(29) 119.4(6) yes
C(24) C(25) C(26) 119.9(7) yes
C(25) C(26) C(27) 120.8(7) yes
C(26) C(27) C(28) 119.9(7) yes
C(27) C(28) C(29) 121.0(7) yes
C(24) C(29) C(28) 118.9(7) yes
C(31) C(30) C(35) 119.8(10) yes
C(30) C(31) C(32) 120.6(10) yes
C(31) C(32) C(33) 119.5(9) yes
C(32) C(33) C(34) 119.9(9) yes
C(33) C(34) C(35) 123.3(8) yes
C(30) C(35) C(34) 116.8(8) yes
C(30) C(35) C(36) 122.3(8) yes
C(34) C(35) C(36) 120.9(7) yes
Pd C(36) C(35) 121.7(4) yes
Pd C(36) C(37) 71.7(3) yes
C(35) C(36) C(37) 123.6(6) yes
Pd C(37) C(36) 69.8(4) yes
Pd C(37) C(38) 75.9(4) yes
C(36) C(37) C(38) 120.5(6) yes
Pd C(38) C(37) 68.2(4) yes
Pd C(38) C(39) 121.6(4) yes
C(37) C(38) C(39) 127.0(6) yes
C(38) C(39) C(40) 119.1(6) yes
C(38) C(39) C(44) 122.9(6) yes
C(40) C(39) C(44) 118.0(7) yes
C(39) C(40) C(41) 121.6(7) yes
C(40) C(41) C(42) 118.6(7) yes
C(41) C(42) C(43) 120.6(7) yes
C(42) C(43) C(44) 119.8(8) yes
C(39) C(44) C(43) 121.1(8) yes

loop_
_geom_bond_atom_site_label_1
_geom_bond_atom_site_label_2
_geom_bond_distance
_geom_bond_publ_flag
Sb F(1) 1.842(8) yes
Sb F(2) 1.815(7) yes
Sb F(3) 1.798(8) yes
Sb F(4) 1.802(8) yes
Sb F(5) 1.770(6) yes
Sb F(6) 1.830(6) yes
Pd P 2.346(2) yes
Pd N 2.120(5) yes
Pd C(36) 2.150(6) yes
Pd C(37) 2.175(6) yes
Pd C(38) 2.272(7) yes
Fe C(4) 2.015(6) yes
Fe C(5) 2.028(6) yes
Fe C(6) 2.053(7) yes
Fe C(7) 2.048(7) yes
Fe C(8) 2.043(7) yes
Fe C(9) 2.030(7) yes
Fe C(10) 2.049(7) yes
Fe C(11) 2.035(7) yes
Fe C(12) 2.023(7) yes
Fe C(13) 2.026(7) yes
P C(12) 1.820(7) yes
P C(18) 1.821(6) yes
P C(24) 1.816(6) yes
O C(1) 1.45(1) yes
O C(3) 1.343(7) yes
N C(2) 1.523(7) yes
N C(3) 1.278(8) yes
C(1) C(2) 1.53(1) yes
C(2) C(14) 1.49(1) yes
C(3) C(4) 1.451(9) yes
C(4) C(5) 1.432(8) yes
C(4) C(8) 1.455(9) yes
C(5) C(6) 1.415(9) yes
C(6) C(7) 1.404(9) yes
C(7) C(8) 1.438(10) yes
C(8) C(17) 1.501(10) yes
C(9) C(10) 1.40(1) yes
C(9) C(13) 1.42(1) yes
C(10) C(11) 1.41(1) yes
C(11) C(12) 1.426(10) yes
C(12) C(13) 1.428(9) yes
C(14) C(15) 1.49(1) yes
C(14) C(16) 1.53(1) yes
C(18) C(19) 1.38(1) yes
C(18) C(23) 1.393(10) yes
C(19) C(20) 1.40(1) yes
C(20) C(21) 1.35(1) yes
C(21) C(22) 1.38(1) yes
C(22) C(23) 1.38(1) yes
C(24) C(25) 1.367(10) yes
C(24) C(29) 1.402(9) yes
C(25) C(26) 1.401(10) yes
C(26) C(27) 1.36(1) yes
C(27) C(28) 1.36(1) yes
C(28) C(29) 1.40(1) yes
C(30) C(31) 1.40(1) yes
C(30) C(35) 1.39(1) yes
C(31) C(32) 1.37(2) yes
C(32) C(33) 1.35(2) yes
C(33) C(34) 1.36(1) yes
C(34) C(35) 1.37(1) yes
C(35) C(36) 1.472(10) yes
C(36) C(37) 1.423(9) yes
C(37) C(38) 1.374(10) yes
C(38) C(39) 1.469(10) yes
C(39) C(40) 1.390(9) yes
C(39) C(44) 1.400(10) yes
C(40) C(41) 1.38(1) yes
C(41) C(42) 1.39(1) yes
C(42) C(43) 1.38(1) yes
C(43) C(44) 1.36(1) yes
